data_7055088
loop_
_publ_author_name
'Das, Sangita'
'Goswami, Shyamaprosad'
'Aich, Krishnendu'
'Ghoshal, Kakali'
'Quah, Ching Kheng'
'Bhattacharyya, Maitree'
'Fun, Hoong-Kun'

_publ_section_title
;
 ESIPT and CHEF based highly sensitive and selective ratiometric sensor
 for Al3+with imaging in human blood cells
;
_journal_issue 11
_journal_name_full 'New J. Chem.'
_journal_page_first 8582
_journal_paper_doi 10.1039/C5NJ01468A
_journal_volume 39
_journal_year 2015
_chemical_formula_moiety 'C22 H18 N4 O3 S, C2 H6 O S'
_chemical_formula_sum 'C24 H24 N4 O4 S2'
_chemical_formula_weight 496.59
_chemical_name_systematic
;
 ?
;
_space_group_crystal_system orthorhombic
_space_group_IT_number 61
_space_group_name_Hall '-P 2ac 2ab'
_space_group_name_H-M_alt 'P b c a'
_symmetry_space_group_name_Hall '-P 2ac 2ab'
_symmetry_space_group_name_H-M 'P b c a'
_atom_sites_solution_hydrogens mixed
_audit_creation_method SHELXL-2014
_audit_update_record
;
2015-01-25 deposited with the CCDC.
2015-08-07 downloaded from the CCDC.
;
_cell_angle_alpha 90
_cell_angle_beta 90
_cell_angle_gamma 90
_cell_formula_units_Z 8
_cell_length_a 23.177(5)
_cell_length_b 8.5606(17)
_cell_length_c 23.924(5)
_cell_measurement_reflns_used 1313
_cell_measurement_temperature 294(2)
_cell_measurement_theta_max 20.05
_cell_measurement_theta_min 3.06
_cell_volume 4746.7(17)
_computing_cell_refinement 'SAINT (Bruker, 2009)'
_computing_data_collection 'APEX2 (Bruker, 2009)'
_computing_data_reduction SAINT
_computing_molecular_graphics SHELXTL
_computing_publication_material 'SHELXTL and PLATON (Spek, 2009)'
_computing_structure_refinement SHELXTL
_computing_structure_solution 'SHELXTL (Sheldrick, 2008)'
_diffrn_ambient_temperature 294(2)
_diffrn_measured_fraction_theta_full 0.997
_diffrn_measured_fraction_theta_max 0.995
_diffrn_measurement_device_type
;
Bruker SMART APEX II DUO CCD area-detector diffractometer 
;
_diffrn_measurement_method '\f and \w scans'
_diffrn_radiation_monochromator graphite
_diffrn_radiation_source 'fine-focus sealed tube'
_diffrn_radiation_type MoK\a
_diffrn_radiation_wavelength 0.71073
_diffrn_reflns_av_R_equivalents 0.1065
_diffrn_reflns_av_unetI/netI 0.0961
_diffrn_reflns_laue_measured_fraction_full 0.997
_diffrn_reflns_laue_measured_fraction_max 0.995
_diffrn_reflns_limit_h_max 17
_diffrn_reflns_limit_h_min -29
_diffrn_reflns_limit_k_max 9
_diffrn_reflns_limit_k_min -10
_diffrn_reflns_limit_l_max 29
_diffrn_reflns_limit_l_min -29
_diffrn_reflns_number 20862
_diffrn_reflns_point_group_measured_fraction_full 0.997
_diffrn_reflns_point_group_measured_fraction_max 0.995
_diffrn_reflns_theta_full 25.242
_diffrn_reflns_theta_max 26.528
_diffrn_reflns_theta_min 1.702
_diffrn_standards_number 0
_exptl_absorpt_coefficient_mu 0.263
_exptl_absorpt_correction_T_max 0.981
_exptl_absorpt_correction_T_min 0.911
_exptl_absorpt_correction_type multi-scan
_exptl_absorpt_process_details '(<i>SADABS</i>; Bruker, 2009)'
_exptl_crystal_colour yellow
_exptl_crystal_density_diffrn 1.390
_exptl_crystal_description block
_exptl_crystal_F_000 2080
_exptl_crystal_size_max 0.360
_exptl_crystal_size_mid 0.211
_exptl_crystal_size_min 0.075
_refine_diff_density_max 0.275
_refine_diff_density_min -0.226
_refine_diff_density_rms 0.061
_refine_ls_extinction_method none
_refine_ls_goodness_of_fit_ref 0.962
_refine_ls_hydrogen_treatment constr
_refine_ls_matrix_type full
_refine_ls_number_parameters 310
_refine_ls_number_reflns 4898
_refine_ls_number_restraints 0
_refine_ls_restrained_S_all 0.962
_refine_ls_R_factor_all 0.1569
_refine_ls_R_factor_gt 0.0623
_refine_ls_shift/su_max 0.001
_refine_ls_shift/su_mean 0.001
_refine_ls_structure_factor_coef Fsqd
_refine_ls_weighting_details 'w=1/[\s^2^(Fo^2^)+(0.0954P)^2^] where P=(Fo^2^+2Fc^2^)/3'
_refine_ls_weighting_scheme calc
_refine_ls_wR_factor_gt 0.1553
_refine_ls_wR_factor_ref 0.2121
_reflns_Friedel_coverage 0.000
_reflns_number_gt 2126
_reflns_number_total 4898
_reflns_threshold_expression 'I > 2\s(I)'
_cod_data_source_file c5nj01468a2.cif
_cod_data_source_block mo_fs401_0m
_cod_depositor_comments 'Adding full bibliography for 7055088.cif.'
_cod_original_cell_volume 4746.9(17)
_cod_database_code 7055088
_shelx_space_group_comment
;
The symmetry employed for this shelxl refinement is uniquely defined
by the following loop, which should always be used as a source of
symmetry information in preference to the above space-group names.
They are only intended as comments.
;
_shelx_estimated_absorpt_t_min 0.911
_shelx_estimated_absorpt_t_max 0.981
_shelxl_version_number 2014-3

loop_
_space_group_symop_operation_xyz
'x, y, z'
'-x+1/2, -y, z+1/2'
'-x, y+1/2, -z+1/2'
'x+1/2, -y+1/2, -z'
'-x, -y, -z'
'x-1/2, y, -z-1/2'
'x, -y-1/2, z-1/2'
'-x-1/2, y-1/2, z'

loop_
_atom_site_label
_atom_site_type_symbol
_atom_site_fract_x
_atom_site_fract_y
_atom_site_fract_z
_atom_site_U_iso_or_equiv
_atom_site_adp_type
_atom_site_occupancy
_atom_site_site_symmetry_order
_atom_site_calc_flag
_atom_site_refinement_flags_posn
_atom_site_refinement_flags_adp
S1 S 0.08485(5) 0.44213(15) 0.24142(5) 0.0719(4) Uani 1 1 d . .
O1 O 0.17039(11) 0.2851(3) 0.29379(11) 0.0602(8) Uani 1 1 d . .
H1O1 H 0.1844 0.2210 0.3152 0.090 Uiso 1 1 d R U
O2 O 0.16849(13) -0.0119(4) 0.41903(13) 0.0736(9) Uani 1 1 d . .
O3 O 0.41522(15) -0.0970(4) 0.51104(16) 0.1022(12) Uani 1 1 d . .
H1O3 H 0.4077 -0.0371 0.4850 0.153 Uiso 1 1 d R U
N1 N 0.13677(15) 0.5643(4) 0.15670(14) 0.0596(9) Uani 1 1 d . .
N2 N 0.24519(15) 0.1405(4) 0.35425(13) 0.0524(8) Uani 1 1 d . .
N3 N 0.26122(15) 0.0422(4) 0.39705(14) 0.0568(9) Uani 1 1 d . .
H1N3 H 0.2948 0.0382 0.4115 0.068 Uiso 1 1 d R U
N4 N 0.30020(15) -0.1366(4) 0.47810(13) 0.0551(9) Uani 1 1 d . .
C1 C 0.0436(2) 0.5410(5) 0.19293(19) 0.0657(12) Uani 1 1 d . .
C2 C -0.0156(2) 0.5666(7) 0.1917(2) 0.0942(17) Uani 1 1 d . .
H2A H -0.0392 0.5287 0.2201 0.113 Uiso 1 1 calc R U
C3 C -0.0384(3) 0.6492(8) 0.1478(3) 0.1022(19) Uani 1 1 d . .
H3A H -0.0780 0.6666 0.1463 0.123 Uiso 1 1 calc R U
C4 C -0.0039(3) 0.7059(7) 0.1064(3) 0.1011(19) Uani 1 1 d . .
H4A H -0.0205 0.7620 0.0772 0.121 Uiso 1 1 calc R U
C5 C 0.0557(2) 0.6820(6) 0.1066(2) 0.0811(15) Uani 1 1 d . .
H5A H 0.0790 0.7219 0.0783 0.097 Uiso 1 1 calc R U
C6 C 0.07882(19) 0.5976(5) 0.14996(19) 0.0603(12) Uani 1 1 d . .
C7 C 0.14626(17) 0.4845(4) 0.20218(17) 0.0525(10) Uani 1 1 d . .
C8 C 0.20485(17) 0.4391(4) 0.21896(16) 0.0471(9) Uani 1 1 d . .
C9 C 0.25155(18) 0.4981(4) 0.18960(17) 0.0531(10) Uani 1 1 d . .
H9A H 0.2443 0.5635 0.1593 0.064 Uiso 1 1 calc R U
C10 C 0.30805(18) 0.4652(4) 0.20281(17) 0.0522(10) Uani 1 1 d . .
C11 C 0.31760(18) 0.3665(4) 0.24744(17) 0.0535(10) Uani 1 1 d . .
H11A H 0.3554 0.3413 0.2567 0.064 Uiso 1 1 calc R U
C12 C 0.27315(17) 0.3029(4) 0.27915(16) 0.0461(9) Uani 1 1 d . .
C13 C 0.21612(18) 0.3410(4) 0.26453(16) 0.0486(10) Uani 1 1 d . .
C14 C 0.28599(19) 0.1993(4) 0.32474(17) 0.0527(10) Uani 1 1 d . .
H14A H 0.3242 0.1747 0.3329 0.063 Uiso 1 1 calc R U
C15 C 0.2197(2) -0.0269(5) 0.42822(18) 0.0551(11) Uani 1 1 d . .
C16 C 0.24298(19) -0.1248(4) 0.47462(16) 0.0506(10) Uani 1 1 d . .
C17 C 0.2060(2) -0.1964(5) 0.51095(19) 0.0657(12) Uani 1 1 d . .
H17A H 0.1663 -0.1855 0.5068 0.079 Uiso 1 1 calc R U
C18 C 0.2286(2) -0.2855(5) 0.55413(19) 0.0721(13) Uani 1 1 d . .
H18A H 0.2045 -0.3346 0.5798 0.087 Uiso 1 1 calc R U
C19 C 0.2871(2) -0.2988(5) 0.55773(18) 0.0651(12) Uani 1 1 d . .
H19A H 0.3037 -0.3586 0.5859 0.078 Uiso 1 1 calc R U
C20 C 0.32183(19) -0.2225(5) 0.51895(17) 0.0556(11) Uani 1 1 d . .
C21 C 0.3861(2) -0.2374(6) 0.5198(2) 0.0860(16) Uani 1 1 d . .
H21A H 0.3977 -0.2799 0.5556 0.103 Uiso 1 1 calc R U
H21B H 0.3976 -0.3111 0.4911 0.103 Uiso 1 1 calc R U
C22 C 0.35804(19) 0.5341(5) 0.17101(18) 0.0683(12) Uani 1 1 d . .
H22A H 0.3464 0.5552 0.1332 0.102 Uiso 1 1 calc R U
H22B H 0.3896 0.4615 0.1709 0.102 Uiso 1 1 calc R U
H22C H 0.3700 0.6296 0.1886 0.102 Uiso 1 1 calc R U
S2 S 0.43052(5) 0.20639(15) 0.38964(5) 0.0743(4) Uani 1 1 d . .
O4 O 0.39329(14) 0.0822(4) 0.41363(15) 0.0900(10) Uani 1 1 d . .
C24 C 0.4577(2) 0.3140(5) 0.4461(2) 0.0890(16) Uani 1 1 d . .
H24A H 0.4269 0.3717 0.4633 0.134 Uiso 1 1 calc R U
H24B H 0.4866 0.3853 0.4330 0.134 Uiso 1 1 calc R U
H24C H 0.4744 0.2441 0.4730 0.134 Uiso 1 1 calc R U
C23 C 0.4967(2) 0.1150(6) 0.3702(2) 0.0989(17) Uani 1 1 d . .
H23A H 0.4894 0.0385 0.3417 0.148 Uiso 1 1 calc R U
H23B H 0.5133 0.0649 0.4023 0.148 Uiso 1 1 calc R U
H23C H 0.5229 0.1924 0.3562 0.148 Uiso 1 1 calc R U

loop_
_atom_site_aniso_label
_atom_site_aniso_U_11
_atom_site_aniso_U_22
_atom_site_aniso_U_33
_atom_site_aniso_U_23
_atom_site_aniso_U_13
_atom_site_aniso_U_12
S1 0.0486(7) 0.0986(9) 0.0687(8) 0.0076(7) 0.0094(6) 0.0065(6)
O1 0.0434(17) 0.0756(18) 0.0615(18) 0.0137(14) 0.0023(14) 0.0000(14)
O2 0.050(2) 0.091(2) 0.080(2) 0.0126(17) -0.0095(17) -0.0013(17)
O3 0.059(2) 0.134(3) 0.114(3) 0.033(2) -0.013(2) -0.015(2)
N1 0.049(2) 0.072(2) 0.058(2) -0.0002(18) -0.0056(18) 0.0019(18)
N2 0.056(2) 0.0522(18) 0.0484(19) -0.0002(17) -0.0083(18) -0.0010(17)
N3 0.051(2) 0.062(2) 0.057(2) 0.0052(18) -0.0055(18) -0.0011(18)
N4 0.050(2) 0.0596(19) 0.056(2) -0.0021(18) -0.0052(18) 0.0024(17)
C1 0.048(3) 0.079(3) 0.070(3) -0.017(2) -0.004(2) 0.011(2)
C2 0.052(3) 0.146(5) 0.085(4) -0.015(4) 0.004(3) 0.019(3)
C3 0.054(3) 0.156(5) 0.097(4) -0.030(4) -0.004(3) 0.025(4)
C4 0.082(5) 0.123(4) 0.098(4) -0.012(4) -0.032(4) 0.038(4)
C5 0.064(3) 0.108(4) 0.072(3) 0.008(3) -0.014(3) 0.012(3)
C6 0.046(3) 0.069(3) 0.065(3) -0.009(2) -0.006(2) 0.006(2)
C7 0.045(2) 0.059(2) 0.054(3) -0.004(2) -0.001(2) -0.002(2)
C8 0.042(2) 0.050(2) 0.049(2) -0.007(2) -0.0027(19) -0.0003(19)
C9 0.051(3) 0.055(2) 0.053(2) -0.003(2) -0.004(2) 0.001(2)
C10 0.046(3) 0.057(2) 0.054(3) -0.005(2) 0.004(2) -0.006(2)
C11 0.038(2) 0.057(2) 0.065(3) -0.007(2) -0.002(2) -0.002(2)
C12 0.042(2) 0.050(2) 0.047(2) -0.0074(19) -0.0054(19) -0.0018(19)
C13 0.048(3) 0.050(2) 0.048(2) -0.0057(19) 0.003(2) -0.0029(19)
C14 0.052(3) 0.055(2) 0.051(2) -0.005(2) -0.006(2) 0.002(2)
C15 0.050(3) 0.058(2) 0.057(3) -0.004(2) -0.007(2) 0.000(2)
C16 0.049(3) 0.054(2) 0.049(2) -0.002(2) -0.001(2) -0.004(2)
C17 0.052(3) 0.073(3) 0.072(3) 0.010(3) -0.002(2) -0.008(2)
C18 0.073(4) 0.080(3) 0.064(3) 0.009(3) 0.002(3) -0.010(3)
C19 0.072(4) 0.070(3) 0.053(3) 0.004(2) -0.006(2) 0.001(3)
C20 0.055(3) 0.062(2) 0.051(3) 0.004(2) -0.005(2) 0.002(2)
C21 0.056(3) 0.113(4) 0.089(4) 0.026(3) -0.005(3) 0.007(3)
C22 0.055(3) 0.077(3) 0.072(3) 0.007(2) 0.005(2) -0.013(2)
S2 0.0474(7) 0.0946(9) 0.0808(9) 0.0129(7) -0.0059(6) -0.0041(6)
O4 0.060(2) 0.103(2) 0.106(3) 0.025(2) 0.001(2) -0.0168(19)
C24 0.067(4) 0.104(4) 0.096(4) -0.018(3) 0.001(3) 0.008(3)
C23 0.065(4) 0.119(4) 0.113(4) -0.015(4) 0.005(3) 0.002(3)

loop_
_atom_type_symbol
_atom_type_description
_atom_type_scat_dispersion_real
_atom_type_scat_dispersion_imag
_atom_type_scat_source
C C 0.0033 0.0016 'International Tables Vol C Tables 4.2.6.8 and 6.1.1.4'
H H 0.0000 0.0000 'International Tables Vol C Tables 4.2.6.8 and 6.1.1.4'
N N 0.0061 0.0033 'International Tables Vol C Tables 4.2.6.8 and 6.1.1.4'
O O 0.0106 0.0060 'International Tables Vol C Tables 4.2.6.8 and 6.1.1.4'
S S 0.1246 0.1234 'International Tables Vol C Tables 4.2.6.8 and 6.1.1.4'

loop_
_geom_angle_atom_site_label_1
_geom_angle_atom_site_label_2
_geom_angle_atom_site_label_3
_geom_angle
C1 S1 C7 89.3(2)
C13 O1 H1O1 104.4
C21 O3 H1O3 123.1
C7 N1 C6 111.7(4)
C14 N2 N3 116.8(4)
C15 N3 N2 119.0(4)
C15 N3 H1N3 114.0
N2 N3 H1N3 125.0
C20 N4 C16 117.8(4)
C2 C1 C6 120.4(5)
C2 C1 S1 129.7(4)
C6 C1 S1 109.9(3)
C3 C2 C1 118.5(5)
C3 C2 H2A 120.7
C1 C2 H2A 120.7
C4 C3 C2 120.9(5)
C4 C3 H3A 119.5
C2 C3 H3A 119.5
C3 C4 C5 121.7(5)
C3 C4 H4A 119.2
C5 C4 H4A 119.2
C6 C5 C4 117.8(5)
C6 C5 H5A 121.1
C4 C5 H5A 121.1
C5 C6 N1 125.2(5)
C5 C6 C1 120.7(4)
N1 C6 C1 114.2(4)
N1 C7 C8 121.5(4)
N1 C7 S1 114.9(3)
C8 C7 S1 123.6(3)
C9 C8 C13 117.9(4)
C9 C8 C7 119.2(4)
C13 C8 C7 122.9(4)
C10 C9 C8 123.5(4)
C10 C9 H9A 118.2
C8 C9 H9A 118.2
C9 C10 C11 117.1(4)
C9 C10 C22 122.4(4)
C11 C10 C22 120.5(4)
C10 C11 C12 122.9(4)
C10 C11 H11A 118.6
C12 C11 H11A 118.6
C11 C12 C13 118.1(4)
C11 C12 C14 120.1(4)
C13 C12 C14 121.8(4)
O1 C13 C8 117.9(4)
O1 C13 C12 121.6(3)
C8 C13 C12 120.5(4)
N2 C14 C12 120.5(4)
N2 C14 H14A 119.8
C12 C14 H14A 119.8
O2 C15 N3 123.3(4)
O2 C15 C16 123.2(4)
N3 C15 C16 113.5(4)
N4 C16 C17 123.4(4)
N4 C16 C15 116.7(4)
C17 C16 C15 119.9(4)
C16 C17 C18 119.0(4)
C16 C17 H17A 120.5
C18 C17 H17A 120.5
C19 C18 C17 117.9(4)
C19 C18 H18A 121.0
C17 C18 H18A 121.0
C18 C19 C20 119.6(4)
C18 C19 H19A 120.2
C20 C19 H19A 120.2
N4 C20 C19 122.3(4)
N4 C20 C21 115.8(4)
C19 C20 C21 121.9(4)
O3 C21 C20 114.0(4)
O3 C21 H21A 108.7
C20 C21 H21A 108.7
O3 C21 H21B 108.7
C20 C21 H21B 108.7
H21A C21 H21B 107.6
C10 C22 H22A 109.5
C10 C22 H22B 109.5
H22A C22 H22B 109.5
C10 C22 H22C 109.5
H22A C22 H22C 109.5
H22B C22 H22C 109.5
O4 S2 C24 106.7(2)
O4 S2 C23 106.6(2)
C24 S2 C23 97.1(2)
S2 C24 H24A 109.5
S2 C24 H24B 109.5
H24A C24 H24B 109.5
S2 C24 H24C 109.5
H24A C24 H24C 109.5
H24B C24 H24C 109.5
S2 C23 H23A 109.5
S2 C23 H23B 109.5
H23A C23 H23B 109.5
S2 C23 H23C 109.5
H23A C23 H23C 109.5
H23B C23 H23C 109.5

loop_
_geom_bond_atom_site_label_1
_geom_bond_atom_site_label_2
_geom_bond_distance
S1 C1 1.725(5)
S1 C7 1.743(4)
O1 C13 1.358(5)
O1 H1O1 0.8173
O2 C15 1.215(5)
O3 C21 1.394(6)
O3 H1O3 0.8250
N1 C7 1.303(5)
N1 C6 1.383(5)
N2 C14 1.283(5)
N2 N3 1.377(4)
N3 C15 1.353(5)
N3 H1N3 0.8535
N4 C20 1.322(5)
N4 C16 1.333(5)
C1 C2 1.390(6)
C1 C6 1.399(6)
C2 C3 1.372(7)
C2 H2A 0.9300
C3 C4 1.363(8)
C3 H3A 0.9300
C4 C5 1.397(7)
C4 H4A 0.9300
C5 C6 1.372(6)
C5 H5A 0.9300
C7 C8 1.468(5)
C8 C9 1.386(5)
C8 C13 1.401(5)
C9 C10 1.376(5)
C9 H9A 0.9300
C10 C11 1.380(5)
C10 C22 1.506(5)
C11 C12 1.390(5)
C11 H11A 0.9300
C12 C13 1.406(5)
C12 C14 1.437(5)
C14 H14A 0.9300
C15 C16 1.491(6)
C16 C17 1.366(6)
C17 C18 1.386(6)
C17 H17A 0.9300
C18 C19 1.364(6)
C18 H18A 0.9300
C19 C20 1.392(6)
C19 H19A 0.9300
C20 C21 1.495(6)
C21 H21A 0.9700
C21 H21B 0.9700
C22 H22A 0.9600
C22 H22B 0.9600
C22 H22C 0.9600
S2 O4 1.485(3)
S2 C24 1.752(5)
S2 C23 1.783(5)
C24 H24A 0.9600
C24 H24B 0.9600
C24 H24C 0.9600
C23 H23A 0.9600
C23 H23B 0.9600
C23 H23C 0.9600

loop_
_geom_hbond_atom_site_label_D
_geom_hbond_atom_site_label_H
_geom_hbond_atom_site_label_A
_geom_hbond_distance_DH
_geom_hbond_distance_HA
_geom_hbond_distance_DA
_geom_hbond_angle_DHA
_geom_hbond_publ_flag
O1 H1O1 N2 0.8200 1.8300 2.575(4) 152.00 yes
O3 H1O3 O4 0.8300 2.0200 2.836(5) 171.00 yes
N3 H1N3 O4 0.8500 2.3100 3.106(5) 155.00 yes
C14 H14A S2 0.9300 2.8300 3.693(5) 155.00 yes

loop_
_geom_torsion_atom_site_label_1
_geom_torsion_atom_site_label_2
_geom_torsion_atom_site_label_3
_geom_torsion_atom_site_label_4
_geom_torsion
C14 N2 N3 C15 -177.8(3)
C7 S1 C1 C2 -179.9(5)
C7 S1 C1 C6 0.8(3)
C6 C1 C2 C3 -0.4(7)
S1 C1 C2 C3 -179.6(4)
C1 C2 C3 C4 -0.5(9)
C2 C3 C4 C5 0.4(9)
C3 C4 C5 C6 0.6(8)
C4 C5 C6 N1 -179.5(4)
C4 C5 C6 C1 -1.4(7)
C7 N1 C6 C5 178.9(4)
C7 N1 C6 C1 0.6(5)
C2 C1 C6 C5 1.3(7)
S1 C1 C6 C5 -179.3(4)
C2 C1 C6 N1 179.7(4)
S1 C1 C6 N1 -1.0(5)
C6 N1 C7 C8 -178.3(3)
C6 N1 C7 S1 0.0(4)
C1 S1 C7 N1 -0.5(3)
C1 S1 C7 C8 177.8(3)
N1 C7 C8 C9 7.9(6)
S1 C7 C8 C9 -170.3(3)
N1 C7 C8 C13 -173.7(3)
S1 C7 C8 C13 8.1(5)
C13 C8 C9 C10 0.1(6)
C7 C8 C9 C10 178.6(4)
C8 C9 C10 C11 0.8(6)
C8 C9 C10 C22 -178.5(4)
C9 C10 C11 C12 -1.0(6)
C22 C10 C11 C12 178.3(4)
C10 C11 C12 C13 0.4(5)
C10 C11 C12 C14 179.3(3)
C9 C8 C13 O1 179.1(3)
C7 C8 C13 O1 0.6(5)
C9 C8 C13 C12 -0.8(5)
C7 C8 C13 C12 -179.2(3)
C11 C12 C13 O1 -179.3(3)
C14 C12 C13 O1 1.9(5)
C11 C12 C13 C8 0.5(5)
C14 C12 C13 C8 -178.3(3)
N3 N2 C14 C12 179.9(3)
C11 C12 C14 N2 179.8(3)
C13 C12 C14 N2 -1.3(5)
N2 N3 C15 O2 3.1(6)
N2 N3 C15 C16 -177.5(3)
C20 N4 C16 C17 0.0(6)
C20 N4 C16 C15 179.9(3)
O2 C15 C16 N4 176.9(4)
N3 C15 C16 N4 -2.6(5)
O2 C15 C16 C17 -3.3(6)
N3 C15 C16 C17 177.3(4)
N4 C16 C17 C18 0.5(6)
C15 C16 C17 C18 -179.3(4)
C16 C17 C18 C19 -0.8(6)
C17 C18 C19 C20 0.7(7)
C16 N4 C20 C19 -0.2(6)
C16 N4 C20 C21 177.7(4)
C18 C19 C20 N4 -0.2(6)
C18 C19 C20 C21 -177.9(4)
N4 C20 C21 O3 44.8(6)
C19 C20 C21 O3 -137.3(4)
